data_4119333
loop_
_publ_author_name
'Holger Braunschweig'
'Alexander Damme'
'Rian D. Dewhurst'
'Thomas Kramer'
'Sebastian \"Ostreicher'
'Krzysztof Radacki'
'Alfredo Vargas'

_publ_contact_author_address
; Institut fuer Anorganische Chemie
Universitaet Wuerzburg
Am Hubland
97074 Wuerzburg, Germany
;
_publ_contact_author_email H.Braunschweig@mail.uni-wuerzburg.de
_publ_contact_author_fax +49-931-3184623
_publ_contact_author_name 'Prof. Dr. Holger Braunschweig'
_publ_contact_author_phone +49-931-3185260
_publ_section_title
;
 Ditopic Ambiphilicity of an Anionic Dimetalloborylene Complex
;
_journal_name_full 'Journal of the American Chemical Society'
_journal_page_first 2313
_journal_page_last 2320
_journal_paper_doi 10.1021/ja310895w
_journal_volume 135
_journal_year 2013
_chemical_formula_moiety '2(C32 H25 Au B Mn2 O4 P), C7 H8'
_chemical_formula_sum 'C71 H58 Au2 B2 Mn4 O8 P2'
_chemical_formula_weight 1736.43
_chemical_name_common
;
?
;
_chemical_name_systematic
; 
?
;
_space_group_IT_number 2
_symmetry_cell_setting triclinic
_symmetry_space_group_name_Hall '-P 1'
_symmetry_space_group_name_H-M 'P -1'
_atom_sites_solution_hydrogens geom
_atom_sites_solution_primary direct
_atom_sites_solution_secondary difmap
_audit_creation_method SHELXL-97
_cell_angle_alpha 101.789(2)
_cell_angle_beta 91.958(2)
_cell_angle_gamma 104.741(2)
_cell_formula_units_Z 1
_cell_length_a 8.0182(5)
_cell_length_b 11.7305(7)
_cell_length_c 18.0130(11)
_cell_measurement_reflns_used 9804
_cell_measurement_temperature 100(2)
_cell_measurement_theta_max 26.04
_cell_measurement_theta_min 2.62
_cell_volume 1597.28(17)
_computing_cell_refinement 'Saint+ ver. 7.68A (Bruker AXS)'
_computing_data_collection 'APEX2 ver. 2010.3 (Bruker AXS)'
_computing_data_reduction 'Saint+ ver. 7.68A (Bruker AXS)'
_computing_molecular_graphics 'XP ver. 5.1 (Bruker AXS, 1998)'
_computing_publication_material 'SHELXL-97 (Sheldrick, 2008)'
_computing_structure_refinement 'SHELXL-97 (Sheldrick, 1997)'
_computing_structure_solution 'SHELXS-97 (Sheldrick, 1990)'
_diffrn_ambient_temperature 100(2)
_diffrn_detector_area_resol_mean 8.333
_diffrn_measured_fraction_theta_full 0.994
_diffrn_measured_fraction_theta_max 0.992
_diffrn_measurement_device_type 'Bruker X8-APEX II'
_diffrn_measurement_method '\f and \w scans'
_diffrn_radiation_monochromator 'multi-layer mirror'
_diffrn_radiation_source 'rotating anode'
_diffrn_radiation_type MoK\a
_diffrn_radiation_wavelength 0.71073
_diffrn_reflns_av_R_equivalents 0.0448
_diffrn_reflns_av_sigmaI/netI 0.0228
_diffrn_reflns_limit_h_max 9
_diffrn_reflns_limit_h_min -9
_diffrn_reflns_limit_k_max 14
_diffrn_reflns_limit_k_min -14
_diffrn_reflns_limit_l_max 22
_diffrn_reflns_limit_l_min -22
_diffrn_reflns_number 52222
_diffrn_reflns_theta_full 26.00
_diffrn_reflns_theta_max 26.05
_diffrn_reflns_theta_min 1.16
_exptl_absorpt_coefficient_mu 5.448
_exptl_absorpt_correction_T_max 0.7453
_exptl_absorpt_correction_T_min 0.4892
_exptl_absorpt_correction_type multi-scan
_exptl_absorpt_process_details 'Sadabs 2008/1 (Bruker 2008)'
_exptl_crystal_colour orange
_exptl_crystal_density_diffrn 1.805
_exptl_crystal_description block
_exptl_crystal_F_000 846
_exptl_crystal_size_max 0.59
_exptl_crystal_size_mid 0.38
_exptl_crystal_size_min 0.28
_refine_diff_density_max 1.939
_refine_diff_density_min -1.247
_refine_diff_density_rms 0.092
_refine_ls_extinction_method none
_refine_ls_goodness_of_fit_ref 1.060
_refine_ls_hydrogen_treatment constr
_refine_ls_matrix_type full
_refine_ls_number_parameters 419
_refine_ls_number_reflns 6269
_refine_ls_number_restraints 42
_refine_ls_restrained_S_all 1.076
_refine_ls_R_factor_all 0.0212
_refine_ls_R_factor_gt 0.0203
_refine_ls_shift/su_max 0.001
_refine_ls_shift/su_mean 0.000
_refine_ls_structure_factor_coef Fsqd
_refine_ls_weighting_details 'calc w=1/[\s^2^(Fo^2^)+(0.0184P)^2^+3.5230P] where P=(Fo^2^+2Fc^2^)/3'
_refine_ls_weighting_scheme calc
_refine_ls_wR_factor_gt 0.0493
_refine_ls_wR_factor_ref 0.0498
_reflns_number_gt 6082
_reflns_number_total 6269
_reflns_threshold_expression >2sigma(I)
_cod_data_source_file ja310895w_si_001_5.cif
_cod_data_source_block 5
_cod_database_code 4119333

loop_
_symmetry_equiv_pos_as_xyz
'x, y, z'
'-x, -y, -z'

loop_
_atom_site_label
_atom_site_type_symbol
_atom_site_fract_x
_atom_site_fract_y
_atom_site_fract_z
_atom_site_U_iso_or_equiv
_atom_site_adp_type
_atom_site_occupancy
_atom_site_symmetry_multiplicity
_atom_site_calc_flag
_atom_site_refinement_flags
_atom_site_disorder_assembly
_atom_site_disorder_group
Au1 Au 0.025841(14) 0.035163(9) 0.259533(6) 0.01513(4) Uani 1 1 d . . .
Mn1 Mn 0.20152(6) -0.08312(4) 0.14594(2) 0.01609(10) Uani 1 1 d . . .
P1 P -0.04372(10) 0.21460(6) 0.28997(4) 0.01225(14) Uani 1 1 d . . .
B1 B 0.1231(4) -0.1186(3) 0.23921(18) 0.0148(6) Uani 1 1 d . . .
C1 C 0.4199(5) 0.0632(4) 0.2016(2) 0.0403(10) Uani 1 1 d . . .
H1 H 0.4276 0.1055 0.2531 0.048 Uiso 1 1 calc R . .
Mn2 Mn 0.05140(5) -0.15520(4) 0.33358(2) 0.01130(9) Uani 1 1 d . . .
C2 C 0.3499(5) 0.0936(4) 0.1378(3) 0.0427(10) Uani 1 1 d . . .
H2 H 0.3009 0.1595 0.1388 0.051 Uiso 1 1 calc R . .
C3 C 0.3652(5) 0.0084(4) 0.0716(2) 0.0377(9) Uani 1 1 d . . .
H3 H 0.3295 0.0074 0.0206 0.045 Uiso 1 1 calc R . .
C4 C 0.4424(5) -0.0737(4) 0.0954(2) 0.0322(8) Uani 1 1 d . . .
H4 H 0.4682 -0.1409 0.0633 0.039 Uiso 1 1 calc R . .
C5 C 0.4758(5) -0.0399(4) 0.1757(2) 0.0340(8) Uani 1 1 d . . .
H5 H 0.5276 -0.0805 0.2066 0.041 Uiso 1 1 calc R . .
O6 O -0.1228(4) -0.0873(2) 0.06137(15) 0.0359(6) Uani 1 1 d . . .
C6 C 0.0020(4) -0.0836(3) 0.09714(17) 0.0214(7) Uani 1 1 d . . .
O7 O 0.1025(4) -0.3473(2) 0.12015(16) 0.0404(7) Uani 1 1 d . . .
C7 C 0.1407(5) -0.2425(3) 0.12961(18) 0.0250(7) Uani 1 1 d . . .
C11 C -0.1219(4) -0.3254(3) 0.27660(18) 0.0219(7) Uani 1 1 d . . .
H11 H -0.1099 -0.3672 0.2268 0.026 Uiso 1 1 calc R . .
C12 C -0.0454(4) -0.3373(3) 0.34591(18) 0.0200(6) Uani 1 1 d . . .
H12 H 0.0265 -0.3891 0.3505 0.024 Uiso 1 1 calc R . .
C13 C -0.0938(4) -0.2595(3) 0.40686(17) 0.0162(6) Uani 1 1 d . . .
H13 H -0.0612 -0.2498 0.4594 0.019 Uiso 1 1 calc R . .
C14 C -0.2005(4) -0.1982(3) 0.37525(17) 0.0172(6) Uani 1 1 d . . .
H14 H -0.2504 -0.1393 0.4031 0.021 Uiso 1 1 calc R . .
C15 C -0.2196(4) -0.2397(3) 0.29523(18) 0.0198(6) Uani 1 1 d . . .
H15 H -0.2860 -0.2147 0.2601 0.024 Uiso 1 1 calc R . .
O16 O 0.1654(3) 0.0750(2) 0.44828(12) 0.0263(5) Uani 1 1 d . . .
C16 C 0.1187(4) -0.0113(3) 0.39995(16) 0.0174(6) Uani 1 1 d . . .
O17 O 0.4143(3) -0.1617(2) 0.33188(13) 0.0259(5) Uani 1 1 d . . .
C17 C 0.2699(4) -0.1597(3) 0.33286(17) 0.0173(6) Uani 1 1 d . . .
C21 C -0.1638(4) 0.2315(3) 0.37367(15) 0.0140(6) Uani 1 1 d . . .
C22 C -0.2860(4) 0.1295(3) 0.38456(17) 0.0200(6) Uani 1 1 d . . .
H22 H -0.3021 0.0543 0.3495 0.024 Uiso 1 1 calc R . .
C23 C -0.3849(4) 0.1374(3) 0.44675(19) 0.0267(7) Uani 1 1 d . . .
H23 H -0.4702 0.0683 0.4534 0.032 Uiso 1 1 calc R . .
C24 C -0.3578(4) 0.2469(3) 0.49881(17) 0.0243(7) Uani 1 1 d . . .
H24 H -0.4238 0.2523 0.5416 0.029 Uiso 1 1 calc R . .
C25 C -0.2355(4) 0.3478(3) 0.48884(17) 0.0221(7) Uani 1 1 d . . .
H25 H -0.2173 0.4222 0.5249 0.027 Uiso 1 1 calc R . .
C26 C -0.1390(4) 0.3409(3) 0.42621(17) 0.0178(6) Uani 1 1 d . . .
H26 H -0.0559 0.4108 0.4192 0.021 Uiso 1 1 calc R . .
C31 C 0.1542(4) 0.3378(2) 0.31420(16) 0.0146(6) Uani 1 1 d . . .
C32 C 0.2749(4) 0.3325(3) 0.37012(18) 0.0205(6) Uani 1 1 d . . .
H32 H 0.2517 0.2668 0.3950 0.025 Uiso 1 1 calc R . .
C33 C 0.4289(4) 0.4230(3) 0.3896(2) 0.0253(7) Uani 1 1 d . . .
H33 H 0.5097 0.4198 0.4284 0.030 Uiso 1 1 calc R . .
C34 C 0.4655(4) 0.5179(3) 0.3527(2) 0.0260(7) Uani 1 1 d . . .
H34 H 0.5716 0.5792 0.3657 0.031 Uiso 1 1 calc R . .
C35 C 0.3473(4) 0.5230(3) 0.29691(19) 0.0251(7) Uani 1 1 d . . .
H35 H 0.3725 0.5881 0.2716 0.030 Uiso 1 1 calc R . .
C36 C 0.1910(4) 0.4335(3) 0.27721(17) 0.0184(6) Uani 1 1 d . . .
H36 H 0.1101 0.4378 0.2388 0.022 Uiso 1 1 calc R . .
C41 C -0.1607(4) 0.2568(2) 0.21664(16) 0.0148(6) Uani 1 1 d . . .
C42 C -0.2658(4) 0.3348(3) 0.23331(17) 0.0179(6) Uani 1 1 d . . .
H42 H -0.2881 0.3616 0.2845 0.021 Uiso 1 1 calc R . .
C43 C -0.3382(4) 0.3735(3) 0.17516(19) 0.0230(7) Uani 1 1 d . . .
H43 H -0.4105 0.4263 0.1866 0.028 Uiso 1 1 calc R . .
C44 C -0.3053(5) 0.3355(3) 0.10078(19) 0.0312(8) Uani 1 1 d . . .
H44 H -0.3536 0.3632 0.0613 0.037 Uiso 1 1 calc R . .
C45 C -0.2027(6) 0.2574(3) 0.08368(19) 0.0348(9) Uani 1 1 d . . .
H45 H -0.1806 0.2313 0.0324 0.042 Uiso 1 1 calc R . .
C46 C -0.1311(5) 0.2167(3) 0.14133(18) 0.0261(7) Uani 1 1 d . . .
H46 H -0.0622 0.1616 0.1293 0.031 Uiso 1 1 calc R . .
C101 C -0.6752(9) 0.4428(6) 0.0227(4) 0.091(6) Uani 0.50 1 d PGU A -1
C102 C -0.5648(10) 0.5465(6) 0.0683(4) 0.086(6) Uani 0.50 1 d PGU A -1
H102 H -0.5976 0.5814 0.1160 0.104 Uiso 0.50 1 calc PR A -1
C103 C -0.4065(10) 0.5991(6) 0.0441(5) 0.059(4) Uani 0.50 1 d PGU A -1
H103 H -0.3311 0.6700 0.0752 0.070 Uiso 0.50 1 calc PR A -1
C104 C -0.3585(10) 0.5480(7) -0.0258(5) 0.041(3) Uani 0.50 1 d PGU A -1
H104 H -0.2503 0.5839 -0.0423 0.049 Uiso 0.50 1 calc PR A -1
C105 C -0.4689(10) 0.4443(7) -0.0714(4) 0.042(3) Uani 0.50 1 d PGU A -1
H105 H -0.4361 0.4093 -0.1191 0.051 Uiso 0.50 1 calc PR A -1
C106 C -0.6272(10) 0.3917(6) -0.0472(4) 0.071(5) Uani 0.50 1 d PGU A -1
H106 H -0.7027 0.3208 -0.0783 0.085 Uiso 0.50 1 calc PR A -1
C107 C -0.8067(9) 0.3874(7) 0.0487(5) 0.042(2) Uani 0.50 1 d PG A -1
H10A H -0.8200 0.3002 0.0334 0.064 Uiso 0.50 1 calc PR A -1
H10B H -0.9093 0.4063 0.0288 0.064 Uiso 0.50 1 calc PR A -1
H10C H -0.7939 0.4122 0.1044 0.064 Uiso 0.50 1 calc PR A -1

loop_
_atom_site_aniso_label
_atom_site_aniso_U_11
_atom_site_aniso_U_22
_atom_site_aniso_U_33
_atom_site_aniso_U_23
_atom_site_aniso_U_13
_atom_site_aniso_U_12
Au1 0.01477(7) 0.00894(6) 0.02153(7) 0.00150(4) 0.00039(4) 0.00455(4)
Mn1 0.0176(2) 0.0190(2) 0.0138(2) 0.00469(17) 0.00704(17) 0.00712(18)
P1 0.0147(4) 0.0097(3) 0.0128(3) 0.0024(3) 0.0018(3) 0.0040(3)
B1 0.0171(17) 0.0107(14) 0.0167(16) 0.0025(12) 0.0039(13) 0.0040(12)
C1 0.0234(19) 0.045(2) 0.038(2) 0.0007(18) 0.0108(16) -0.0107(17)
Mn2 0.0122(2) 0.00972(19) 0.0132(2) 0.00358(15) 0.00393(16) 0.00393(16)
C2 0.027(2) 0.0293(19) 0.076(3) 0.024(2) 0.024(2) 0.0022(16)
C3 0.026(2) 0.059(3) 0.037(2) 0.0309(19) 0.0178(16) 0.0098(18)
C4 0.0235(19) 0.049(2) 0.0303(18) 0.0136(16) 0.0141(15) 0.0156(16)
C5 0.0169(17) 0.055(2) 0.0321(19) 0.0210(17) 0.0069(14) 0.0045(16)
O6 0.0383(16) 0.0357(14) 0.0322(14) 0.0003(11) -0.0116(12) 0.0146(12)
C6 0.0290(19) 0.0198(15) 0.0148(14) 0.0005(11) 0.0020(13) 0.0082(13)
O7 0.0619(19) 0.0226(13) 0.0408(15) 0.0035(11) 0.0206(14) 0.0192(13)
C7 0.0337(19) 0.0254(17) 0.0200(15) 0.0037(13) 0.0125(14) 0.0151(14)
C11 0.0220(17) 0.0141(14) 0.0234(15) 0.0000(12) 0.0080(13) -0.0035(12)
C12 0.0197(16) 0.0114(13) 0.0311(17) 0.0080(12) 0.0100(13) 0.0046(12)
C13 0.0156(15) 0.0155(14) 0.0183(14) 0.0076(11) 0.0055(11) 0.0019(11)
C14 0.0124(15) 0.0148(14) 0.0259(15) 0.0067(12) 0.0061(12) 0.0041(11)
C15 0.0144(15) 0.0209(15) 0.0222(15) 0.0085(12) -0.0014(12) -0.0014(12)
O16 0.0353(14) 0.0201(11) 0.0185(11) -0.0010(9) 0.0032(10) 0.0027(10)
C16 0.0188(16) 0.0190(15) 0.0164(14) 0.0078(12) 0.0055(12) 0.0051(12)
O17 0.0171(12) 0.0322(13) 0.0350(13) 0.0155(10) 0.0067(10) 0.0115(10)
C17 0.0211(17) 0.0130(13) 0.0195(14) 0.0061(11) 0.0043(12) 0.0055(12)
C21 0.0148(15) 0.0171(14) 0.0126(13) 0.0046(11) 0.0013(11) 0.0077(11)
C22 0.0223(17) 0.0181(14) 0.0207(15) 0.0062(12) 0.0028(13) 0.0055(12)
C23 0.0244(18) 0.0313(18) 0.0287(17) 0.0160(14) 0.0097(14) 0.0066(14)
C24 0.0249(18) 0.0398(19) 0.0157(15) 0.0118(13) 0.0075(13) 0.0166(15)
C25 0.0220(17) 0.0291(17) 0.0156(14) -0.0007(12) -0.0008(12) 0.0125(13)
C26 0.0145(15) 0.0192(15) 0.0190(14) 0.0019(12) 0.0014(12) 0.0053(12)
C31 0.0151(15) 0.0095(12) 0.0185(14) -0.0003(10) 0.0056(11) 0.0042(11)
C32 0.0188(16) 0.0185(15) 0.0254(16) 0.0056(12) 0.0026(13) 0.0065(12)
C33 0.0157(16) 0.0261(17) 0.0319(18) 0.0011(14) -0.0005(13) 0.0062(13)
C34 0.0144(16) 0.0208(16) 0.0375(19) -0.0018(13) 0.0114(14) 0.0005(12)
C35 0.0281(18) 0.0163(15) 0.0319(17) 0.0062(13) 0.0167(14) 0.0053(13)
C36 0.0223(16) 0.0130(13) 0.0216(15) 0.0046(11) 0.0073(12) 0.0066(12)
C41 0.0187(15) 0.0099(13) 0.0158(14) 0.0028(10) -0.0014(11) 0.0042(11)
C42 0.0176(16) 0.0163(14) 0.0197(15) 0.0032(11) 0.0005(12) 0.0051(12)
C43 0.0243(17) 0.0177(15) 0.0282(17) 0.0045(13) -0.0028(13) 0.0089(13)
C44 0.046(2) 0.0291(18) 0.0219(16) 0.0092(14) -0.0074(15) 0.0150(16)
C45 0.060(3) 0.036(2) 0.0130(15) 0.0017(14) -0.0004(16) 0.0249(19)
C46 0.039(2) 0.0236(16) 0.0193(15) 0.0010(13) 0.0022(14) 0.0186(15)
C101 0.097(7) 0.097(7) 0.096(8) 0.041(5) 0.001(5) 0.041(5)
C102 0.095(8) 0.095(8) 0.084(8) 0.028(5) 0.001(5) 0.046(5)
C103 0.070(5) 0.065(5) 0.057(5) 0.020(4) -0.003(4) 0.042(4)
C104 0.047(4) 0.043(4) 0.048(4) 0.030(3) -0.003(3) 0.024(3)
C105 0.053(4) 0.041(4) 0.047(5) 0.023(3) -0.015(3) 0.028(3)
C106 0.079(6) 0.072(6) 0.073(6) 0.033(4) -0.016(4) 0.030(4)
C107 0.040(5) 0.037(4) 0.048(5) 0.008(4) 0.019(4) 0.005(4)

loop_
_atom_type_symbol
_atom_type_description
_atom_type_scat_dispersion_real
_atom_type_scat_dispersion_imag
_atom_type_scat_source
C C 0.0033 0.0016 'International Tables Vol C Tables 4.2.6.8 and 6.1.1.4'
H H 0.0000 0.0000 'International Tables Vol C Tables 4.2.6.8 and 6.1.1.4'
B B 0.0013 0.0007 'International Tables Vol C Tables 4.2.6.8 and 6.1.1.4'
O O 0.0106 0.0060 'International Tables Vol C Tables 4.2.6.8 and 6.1.1.4'
P P 0.1023 0.0942 'International Tables Vol C Tables 4.2.6.8 and 6.1.1.4'
Mn Mn 0.3368 0.7283 'International Tables Vol C Tables 4.2.6.8 and 6.1.1.4'
Au Au -2.0133 8.8022 'International Tables Vol C Tables 4.2.6.8 and 6.1.1.4'

loop_
_geom_angle_atom_site_label_1
_geom_angle_atom_site_label_2
_geom_angle_atom_site_label_3
_geom_angle
B1 Au1 P1 172.30(9)
B1 Au1 Mn1 41.84(9)
P1 Au1 Mn1 137.78(2)
B1 Au1 Mn2 41.68(9)
P1 Au1 Mn2 137.39(2)
Mn1 Au1 Mn2 83.507(13)
C7 Mn1 C6 91.45(15)
C7 Mn1 B1 74.85(13)
C6 Mn1 B1 100.78(14)
C7 Mn1 C2 157.67(15)
C6 Mn1 C2 98.04(16)
B1 Mn1 C2 122.52(16)
C7 Mn1 C5 102.20(16)
C6 Mn1 C5 158.52(14)
B1 Mn1 C5 98.77(14)
C2 Mn1 C5 63.60(16)
C7 Mn1 C4 94.29(15)
C6 Mn1 C4 125.01(14)
B1 Mn1 C4 133.45(14)
C2 Mn1 C4 63.74(15)
C5 Mn1 C4 38.42(14)
C7 Mn1 C3 120.77(15)
C6 Mn1 C3 94.91(15)
B1 Mn1 C3 157.71(16)
C2 Mn1 C3 38.55(16)
C5 Mn1 C3 63.89(14)
C4 Mn1 C3 37.82(15)
C7 Mn1 C1 137.00(17)
C6 Mn1 C1 131.55(16)
B1 Mn1 C1 93.54(14)
C2 Mn1 C1 38.23(17)
C5 Mn1 C1 37.71(16)
C4 Mn1 C1 63.78(15)
C3 Mn1 C1 64.17(16)
C7 Mn1 Au1 114.92(10)
C6 Mn1 Au1 74.94(9)
B1 Mn1 Au1 47.81(9)
C2 Mn1 Au1 87.13(11)
C5 Mn1 Au1 112.90(11)
C4 Mn1 Au1 145.28(11)
C3 Mn1 Au1 123.59(12)
C1 Mn1 Au1 81.72(11)
C41 P1 C21 106.11(13)
C41 P1 C31 103.52(13)
C21 P1 C31 104.67(13)
C41 P1 Au1 117.66(9)
C21 P1 Au1 114.21(9)
C31 P1 Au1 109.42(9)
Mn1 B1 Mn2 178.2(2)
Mn1 B1 Au1 90.36(13)
Mn2 B1 Au1 90.95(13)
C5 C1 C2 107.8(3)
C5 C1 Mn1 70.8(2)
C2 C1 Mn1 70.4(2)
C5 C1 H1 126.1
C2 C1 H1 126.1
Mn1 C1 H1 124.3
C17 Mn2 C16 89.23(14)
C17 Mn2 B1 74.37(14)
C16 Mn2 B1 103.71(13)
C17 Mn2 C12 94.94(13)
C16 Mn2 C12 133.69(13)
B1 Mn2 C12 121.84(13)
C17 Mn2 C11 111.63(13)
C16 Mn2 C11 156.91(13)
B1 Mn2 C11 91.84(13)
C12 Mn2 C11 38.67(13)
C17 Mn2 C13 113.76(12)
C16 Mn2 C13 98.61(12)
B1 Mn2 C13 156.43(13)
C12 Mn2 C13 38.38(11)
C11 Mn2 C13 64.61(11)
C17 Mn2 C14 152.15(12)
C16 Mn2 C14 92.57(12)
B1 Mn2 C14 131.67(13)
C12 Mn2 C14 64.28(11)
C11 Mn2 C14 64.37(11)
C13 Mn2 C14 38.54(11)
C17 Mn2 C15 149.56(13)
C16 Mn2 C15 121.20(13)
B1 Mn2 C15 97.15(13)
C12 Mn2 C15 64.25(12)
C11 Mn2 C15 38.40(12)
C13 Mn2 C15 64.27(11)
C14 Mn2 C15 38.19(12)
C17 Mn2 Au1 105.86(9)
C16 Mn2 Au1 69.70(9)
B1 Mn2 Au1 47.37(9)
C12 Mn2 Au1 149.58(9)
C11 Mn2 Au1 111.54(9)
C13 Mn2 Au1 138.59(8)
C14 Mn2 Au1 100.80(8)
C15 Mn2 Au1 87.45(8)
C1 C2 C3 108.2(4)
C1 C2 Mn1 71.3(2)
C3 C2 Mn1 71.1(2)
C1 C2 H2 125.9
C3 C2 H2 125.9
Mn1 C2 H2 123.3
C4 C3 C2 107.3(4)
C4 C3 Mn1 70.8(2)
C2 C3 Mn1 70.33(19)
C4 C3 H3 126.4
C2 C3 H3 126.4
Mn1 C3 H3 124.2
C3 C4 C5 108.4(4)
C3 C4 Mn1 71.41(19)
C5 C4 Mn1 70.78(19)
C3 C4 H4 125.8
C5 C4 H4 125.8
Mn1 C4 H4 123.6
C1 C5 C4 108.4(4)
C1 C5 Mn1 71.5(2)
C4 C5 Mn1 70.8(2)
C1 C5 H5 125.8
C4 C5 H5 125.8
Mn1 C5 H5 123.5
O6 C6 Mn1 175.5(3)
O7 C7 Mn1 178.7(3)
C12 C11 C15 107.5(3)
C12 C11 Mn2 70.26(17)
C15 C11 Mn2 71.48(17)
C12 C11 H11 126.2
C15 C11 H11 126.2
Mn2 C11 H11 123.7
C13 C12 C11 108.6(3)
C13 C12 Mn2 71.32(16)
C11 C12 Mn2 71.08(17)
C13 C12 H12 125.7
C11 C12 H12 125.7
Mn2 C12 H12 123.5
C12 C13 C14 107.5(3)
C12 C13 Mn2 70.31(16)
C14 C13 Mn2 70.75(16)
C12 C13 H13 126.2
C14 C13 H13 126.2
Mn2 C13 H13 124.3
C15 C14 C13 108.4(3)
C15 C14 Mn2 71.49(17)
C13 C14 Mn2 70.72(16)
C15 C14 H14 125.8
C13 C14 H14 125.8
Mn2 C14 H14 123.6
C14 C15 C11 108.0(3)
C14 C15 Mn2 70.33(17)
C11 C15 Mn2 70.12(18)
C14 C15 H15 126.0
C11 C15 H15 126.0
Mn2 C15 H15 125.1
O16 C16 Mn2 173.0(3)
O17 C17 Mn2 179.3(3)
C22 C21 C26 119.4(3)
C22 C21 P1 117.6(2)
C26 C21 P1 123.0(2)
C21 C22 C23 120.3(3)
C21 C22 H22 119.8
C23 C22 H22 119.8
C24 C23 C22 119.6(3)
C24 C23 H23 120.2
C22 C23 H23 120.2
C25 C24 C23 120.4(3)
C25 C24 H24 119.8
C23 C24 H24 119.8
C24 C25 C26 120.2(3)
C24 C25 H25 119.9
C26 C25 H25 119.9
C25 C26 C21 120.1(3)
C25 C26 H26 119.9
C21 C26 H26 119.9
C36 C31 C32 119.4(3)
C36 C31 P1 122.5(2)
C32 C31 P1 118.0(2)
C33 C32 C31 120.2(3)
C33 C32 H32 119.9
C31 C32 H32 119.9
C34 C33 C32 120.3(3)
C34 C33 H33 119.8
C32 C33 H33 119.8
C35 C34 C33 119.7(3)
C35 C34 H34 120.1
C33 C34 H34 120.1
C34 C35 C36 120.7(3)
C34 C35 H35 119.7
C36 C35 H35 119.7
C31 C36 C35 119.7(3)
C31 C36 H36 120.2
C35 C36 H36 120.2
C42 C41 C46 119.5(3)
C42 C41 P1 122.6(2)
C46 C41 P1 117.7(2)
C43 C42 C41 120.0(3)
C43 C42 H42 120.0
C41 C42 H42 120.0
C44 C43 C42 120.2(3)
C44 C43 H43 119.9
C42 C43 H43 119.9
C45 C44 C43 120.2(3)
C45 C44 H44 119.9
C43 C44 H44 119.9
C44 C45 C46 120.2(3)
C44 C45 H45 119.9
C46 C45 H45 119.9
C41 C46 C45 119.9(3)
C41 C46 H46 120.0
C45 C46 H46 120.0
C107 C101 C102 119.6
C107 C101 C106 119.8
C102 C101 C106 120.0
C101 C102 C103 120.0
C101 C102 H102 120.0
C103 C102 H102 120.0
C102 C103 C104 120.0
C102 C103 H103 120.0
C104 C103 H103 120.0
C105 C104 C103 120.0
C105 C104 H104 120.0
C103 C104 H104 120.0
C106 C105 C104 120.0
C106 C105 H105 120.0
C104 C105 H105 120.0
C105 C106 C101 120.0
C105 C106 H106 120.0
C101 C106 H106 120.0

loop_
_geom_bond_atom_site_label_1
_geom_bond_atom_site_label_2
_geom_bond_distance
Au1 B1 2.112(3)
Au1 P1 2.2780(7)
Au1 Mn1 2.8509(4)
Au1 Mn2 2.8703(4)
Mn1 C7 1.767(3)
Mn1 C6 1.797(3)
Mn1 B1 1.902(3)
Mn1 C2 2.148(4)
Mn1 C5 2.150(4)
Mn1 C4 2.150(3)
Mn1 C3 2.158(3)
Mn1 C1 2.160(4)
P1 C41 1.813(3)
P1 C21 1.820(3)
P1 C31 1.824(3)
B1 Mn2 1.909(3)
C1 C5 1.393(6)
C1 C2 1.411(6)
C1 H1 0.9500
Mn2 C17 1.766(3)
Mn2 C16 1.799(3)
Mn2 C12 2.140(3)
Mn2 C11 2.150(3)
Mn2 C13 2.153(3)
Mn2 C14 2.153(3)
Mn2 C15 2.168(3)
C2 C3 1.421(6)
C2 H2 0.9500
C3 C4 1.396(5)
C3 H3 0.9500
C4 C5 1.415(5)
C4 H4 0.9500
C5 H5 0.9500
O6 C6 1.158(4)
O7 C7 1.163(4)
C11 C12 1.420(5)
C11 C15 1.420(4)
C11 H11 0.9500
C12 C13 1.411(4)
C12 H12 0.9500
C13 C14 1.421(4)
C13 H13 0.9500
C14 C15 1.414(4)
C14 H14 0.9500
C15 H15 0.9500
O16 C16 1.161(4)
O17 C17 1.165(4)
C21 C22 1.393(4)
C21 C26 1.394(4)
C22 C23 1.395(4)
C22 H22 0.9500
C23 C24 1.388(5)
C23 H23 0.9500
C24 C25 1.379(5)
C24 H24 0.9500
C25 C26 1.390(4)
C25 H25 0.9500
C26 H26 0.9500
C31 C36 1.393(4)
C31 C32 1.395(4)
C32 C33 1.387(5)
C32 H32 0.9500
C33 C34 1.384(5)
C33 H33 0.9500
C34 C35 1.378(5)
C34 H34 0.9500
C35 C36 1.395(5)
C35 H35 0.9500
C36 H36 0.9500
C41 C42 1.391(4)
C41 C46 1.391(4)
C42 C43 1.388(4)
C42 H42 0.9500
C43 C44 1.380(5)
C43 H43 0.9500
C44 C45 1.377(5)
C44 H44 0.9500
C45 C46 1.392(5)
C45 H45 0.9500
C46 H46 0.9500
C101 C107 1.2509
C101 C102 1.3900
C101 C106 1.3900
C102 C103 1.3900
C102 H102 0.9500
C103 C104 1.3900
C103 H103 0.9500
C104 C105 1.3900
C104 H104 0.9500
C105 C106 1.3900
C105 H105 0.9500
C106 H106 0.9500
C107 H10A 0.9800
C107 H10B 0.9800
C107 H10C 0.9800

loop_
_geom_torsion_atom_site_label_1
_geom_torsion_atom_site_label_2
_geom_torsion_atom_site_label_3
_geom_torsion_atom_site_label_4
_geom_torsion
B1 Au1 Mn1 C7 35.87(19)
P1 Au1 Mn1 C7 -155.62(13)
Mn2 Au1 Mn1 C7 36.74(13)
B1 Au1 Mn1 C6 120.36(17)
P1 Au1 Mn1 C6 -71.13(11)
Mn2 Au1 Mn1 C6 121.22(11)
P1 Au1 Mn1 B1 168.51(14)
Mn2 Au1 Mn1 B1 0.87(14)
B1 Au1 Mn1 C2 -140.52(19)
P1 Au1 Mn1 C2 27.99(13)
Mn2 Au1 Mn1 C2 -139.66(13)
B1 Au1 Mn1 C5 -80.82(18)
P1 Au1 Mn1 C5 87.69(12)
Mn2 Au1 Mn1 C5 -79.96(11)
B1 Au1 Mn1 C4 -108.7(2)
P1 Au1 Mn1 C4 59.76(18)
Mn2 Au1 Mn1 C4 -107.88(18)
B1 Au1 Mn1 C3 -153.79(19)
P1 Au1 Mn1 C3 14.72(14)
Mn2 Au1 Mn1 C3 -152.92(13)
B1 Au1 Mn1 C1 -102.48(19)
P1 Au1 Mn1 C1 66.03(13)
Mn2 Au1 Mn1 C1 -101.61(13)
B1 Au1 P1 C41 137.2(7)
Mn1 Au1 P1 C41 54.32(12)
Mn2 Au1 P1 C41 -143.99(11)
B1 Au1 P1 C21 -97.4(7)
Mn1 Au1 P1 C21 179.71(10)
Mn2 Au1 P1 C21 -18.60(12)
B1 Au1 P1 C31 19.5(7)
Mn1 Au1 P1 C31 -63.37(11)
Mn2 Au1 P1 C31 98.33(10)
C7 Mn1 B1 Mn2 78(6)
C6 Mn1 B1 Mn2 167(6)
C2 Mn1 B1 Mn2 -86(6)
C5 Mn1 B1 Mn2 -22(6)
C4 Mn1 B1 Mn2 -3(6)
C3 Mn1 B1 Mn2 -59(6)
C1 Mn1 B1 Mn2 -60(6)
Au1 Mn1 B1 Mn2 -135(6)
C7 Mn1 B1 Au1 -146.59(17)
C6 Mn1 B1 Au1 -58.02(14)
C2 Mn1 B1 Au1 48.9(2)
C5 Mn1 B1 Au1 113.05(15)
C4 Mn1 B1 Au1 132.02(17)
C3 Mn1 B1 Au1 76.0(4)
C1 Mn1 B1 Au1 75.47(16)
P1 Au1 B1 Mn1 -91.4(7)
Mn2 Au1 B1 Mn1 -178.7(2)
P1 Au1 B1 Mn2 87.3(7)
Mn1 Au1 B1 Mn2 178.7(2)
C7 Mn1 C1 C5 28.3(3)
C6 Mn1 C1 C5 -152.4(2)
B1 Mn1 C1 C5 99.8(2)
C2 Mn1 C1 C5 -117.9(3)
C4 Mn1 C1 C5 -37.7(2)
C3 Mn1 C1 C5 -80.0(2)
Au1 Mn1 C1 C5 146.2(2)
C7 Mn1 C1 C2 146.2(2)
C6 Mn1 C1 C2 -34.6(3)
B1 Mn1 C1 C2 -142.4(2)
C5 Mn1 C1 C2 117.9(3)
C4 Mn1 C1 C2 80.1(2)
C3 Mn1 C1 C2 37.8(2)
Au1 Mn1 C1 C2 -95.9(2)
Mn1 B1 Mn2 C17 5(6)
Au1 B1 Mn2 C17 -130.02(15)
Mn1 B1 Mn2 C16 90(6)
Au1 B1 Mn2 C16 -44.77(15)
Mn1 B1 Mn2 C12 -81(6)
Au1 B1 Mn2 C12 143.90(12)
Mn1 B1 Mn2 C11 -107(6)
Au1 B1 Mn2 C11 118.01(13)
Mn1 B1 Mn2 C13 -109(6)
Au1 B1 Mn2 C13 116.1(3)
Mn1 B1 Mn2 C14 -163(6)
Au1 B1 Mn2 C14 61.44(18)
Mn1 B1 Mn2 C15 -145(6)
Au1 B1 Mn2 C15 79.84(13)
Mn1 B1 Mn2 Au1 135(6)
B1 Au1 Mn2 C17 50.05(17)
P1 Au1 Mn2 C17 -118.55(10)
Mn1 Au1 Mn2 C17 49.18(10)
B1 Au1 Mn2 C16 133.16(17)
P1 Au1 Mn2 C16 -35.45(11)
Mn1 Au1 Mn2 C16 132.29(10)
P1 Au1 Mn2 B1 -168.61(14)
Mn1 Au1 Mn2 B1 -0.87(14)
B1 Au1 Mn2 C12 -81.3(2)
P1 Au1 Mn2 C12 110.10(16)
Mn1 Au1 Mn2 C12 -82.16(16)
B1 Au1 Mn2 C11 -71.55(16)
P1 Au1 Mn2 C11 119.84(9)
Mn1 Au1 Mn2 C11 -72.42(9)
B1 Au1 Mn2 C13 -147.11(19)
P1 Au1 Mn2 C13 44.28(13)
Mn1 Au1 Mn2 C13 -147.98(12)
B1 Au1 Mn2 C14 -138.09(16)
P1 Au1 Mn2 C14 53.30(9)
Mn1 Au1 Mn2 C14 -138.96(8)
B1 Au1 Mn2 C15 -102.14(16)
P1 Au1 Mn2 C15 89.26(9)
Mn1 Au1 Mn2 C15 -103.01(8)
C5 C1 C2 C3 -0.7(4)
Mn1 C1 C2 C3 -61.9(3)
C5 C1 C2 Mn1 61.2(2)
C7 Mn1 C2 C1 -91.1(5)
C6 Mn1 C2 C1 154.6(2)
B1 Mn1 C2 C1 46.3(3)
C5 Mn1 C2 C1 -37.1(2)
C4 Mn1 C2 C1 -80.2(2)
C3 Mn1 C2 C1 -117.6(3)
Au1 Mn1 C2 C1 80.2(2)
C7 Mn1 C2 C3 26.5(6)
C6 Mn1 C2 C3 -87.8(2)
B1 Mn1 C2 C3 163.9(2)
C5 Mn1 C2 C3 80.5(2)
C4 Mn1 C2 C3 37.4(2)
C1 Mn1 C2 C3 117.6(3)
Au1 Mn1 C2 C3 -162.1(2)
C1 C2 C3 C4 0.6(4)
Mn1 C2 C3 C4 -61.5(3)
C1 C2 C3 Mn1 62.1(2)
C7 Mn1 C3 C4 -51.3(3)
C6 Mn1 C3 C4 -145.9(2)
B1 Mn1 C3 C4 79.3(5)
C2 Mn1 C3 C4 117.3(4)
C5 Mn1 C3 C4 37.7(2)
C1 Mn1 C3 C4 79.8(3)
Au1 Mn1 C3 C4 138.9(2)
C7 Mn1 C3 C2 -168.6(3)
C6 Mn1 C3 C2 96.7(3)
B1 Mn1 C3 C2 -38.1(5)
C5 Mn1 C3 C2 -79.7(3)
C4 Mn1 C3 C2 -117.3(4)
C1 Mn1 C3 C2 -37.5(3)
Au1 Mn1 C3 C2 21.6(3)
C2 C3 C4 C5 -0.3(4)
Mn1 C3 C4 C5 -61.5(3)
C2 C3 C4 Mn1 61.2(2)
C7 Mn1 C4 C3 137.7(3)
C6 Mn1 C4 C3 43.0(3)
B1 Mn1 C4 C3 -149.1(2)
C2 Mn1 C4 C3 -38.1(3)
C5 Mn1 C4 C3 -118.0(4)
C1 Mn1 C4 C3 -80.9(3)
Au1 Mn1 C4 C3 -74.0(3)
C7 Mn1 C4 C5 -104.3(3)
C6 Mn1 C4 C5 160.9(2)
B1 Mn1 C4 C5 -31.1(3)
C2 Mn1 C4 C5 79.9(3)
C3 Mn1 C4 C5 118.0(4)
C1 Mn1 C4 C5 37.0(2)
Au1 Mn1 C4 C5 44.0(3)
C2 C1 C5 C4 0.5(4)
Mn1 C1 C5 C4 61.6(3)
C2 C1 C5 Mn1 -61.0(2)
C3 C4 C5 C1 -0.1(4)
Mn1 C4 C5 C1 -62.0(3)
C3 C4 C5 Mn1 61.9(3)
C7 Mn1 C5 C1 -160.7(2)
C6 Mn1 C5 C1 71.0(5)
B1 Mn1 C5 C1 -84.4(2)
C2 Mn1 C5 C1 37.6(2)
C4 Mn1 C5 C1 117.9(3)
C3 Mn1 C5 C1 80.8(3)
Au1 Mn1 C5 C1 -36.7(2)
C7 Mn1 C5 C4 81.4(2)
C6 Mn1 C5 C4 -46.9(5)
B1 Mn1 C5 C4 157.7(2)
C2 Mn1 C5 C4 -80.3(3)
C3 Mn1 C5 C4 -37.1(2)
C1 Mn1 C5 C4 -117.9(3)
Au1 Mn1 C5 C4 -154.6(2)
C7 Mn1 C6 O6 -68(4)
B1 Mn1 C6 O6 -143(4)
C2 Mn1 C6 O6 91(4)
C5 Mn1 C6 O6 62(4)
C4 Mn1 C6 O6 28(4)
C3 Mn1 C6 O6 53(4)
C1 Mn1 C6 O6 112(4)
Au1 Mn1 C6 O6 176(4)
C6 Mn1 C7 O7 -149(14)
B1 Mn1 C7 O7 -48(14)
C2 Mn1 C7 O7 96(14)
C5 Mn1 C7 O7 48(14)
C4 Mn1 C7 O7 86(14)
C3 Mn1 C7 O7 115(14)
C1 Mn1 C7 O7 31(14)
Au1 Mn1 C7 O7 -74(14)
C17 Mn2 C11 C12 69.7(2)
C16 Mn2 C11 C12 -83.6(4)
B1 Mn2 C11 C12 143.58(19)
C13 Mn2 C11 C12 -37.28(17)
C14 Mn2 C11 C12 -80.17(19)
C15 Mn2 C11 C12 -117.2(3)
Au1 Mn2 C11 C12 -172.12(15)
C17 Mn2 C11 C15 -173.11(18)
C16 Mn2 C11 C15 33.6(4)
B1 Mn2 C11 C15 -99.20(19)
C12 Mn2 C11 C15 117.2(3)
C13 Mn2 C11 C15 79.94(19)
C14 Mn2 C11 C15 37.05(17)
Au1 Mn2 C11 C15 -54.91(18)
C15 C11 C12 C13 -0.4(3)
Mn2 C11 C12 C13 61.8(2)
C15 C11 C12 Mn2 -62.2(2)
C17 Mn2 C12 C13 122.8(2)
C16 Mn2 C12 C13 29.2(3)
B1 Mn2 C12 C13 -162.50(19)
C11 Mn2 C12 C13 -118.2(3)
C14 Mn2 C12 C13 -37.79(18)
C15 Mn2 C12 C13 -80.4(2)
Au1 Mn2 C12 C13 -103.6(2)
C17 Mn2 C12 C11 -118.96(19)
C16 Mn2 C12 C11 147.4(2)
B1 Mn2 C12 C11 -44.3(2)
C13 Mn2 C12 C11 118.2(3)
C14 Mn2 C12 C11 80.41(19)
C15 Mn2 C12 C11 37.83(18)
Au1 Mn2 C12 C11 14.6(3)
C11 C12 C13 C14 -0.3(3)
Mn2 C12 C13 C14 61.3(2)
C11 C12 C13 Mn2 -61.6(2)
C17 Mn2 C13 C12 -66.1(2)
C16 Mn2 C13 C12 -159.1(2)
B1 Mn2 C13 C12 39.7(4)
C11 Mn2 C13 C12 37.56(19)
C14 Mn2 C13 C12 117.6(3)
C15 Mn2 C13 C12 80.3(2)
Au1 Mn2 C13 C12 131.92(17)
C17 Mn2 C13 C14 176.24(18)
C16 Mn2 C13 C14 83.28(19)
B1 Mn2 C13 C14 -77.9(4)
C12 Mn2 C13 C14 -117.6(3)
C11 Mn2 C13 C14 -80.06(19)
C15 Mn2 C13 C14 -37.30(17)
Au1 Mn2 C13 C14 14.3(2)
C12 C13 C14 C15 0.9(3)
Mn2 C13 C14 C15 61.9(2)
C12 C13 C14 Mn2 -61.0(2)
C17 Mn2 C14 C15 -125.4(3)
C16 Mn2 C14 C15 141.41(19)
B1 Mn2 C14 C15 30.5(2)
C12 Mn2 C14 C15 -80.36(19)
C11 Mn2 C14 C15 -37.25(18)
C13 Mn2 C14 C15 -118.0(2)
Au1 Mn2 C14 C15 71.59(17)
C17 Mn2 C14 C13 -7.4(3)
C16 Mn2 C14 C13 -100.60(19)
B1 Mn2 C14 C13 148.44(19)
C12 Mn2 C14 C13 37.63(17)
C11 Mn2 C14 C13 80.74(19)
C15 Mn2 C14 C13 118.0(2)
Au1 Mn2 C14 C13 -170.42(15)
C13 C14 C15 C11 -1.1(3)
Mn2 C14 C15 C11 60.3(2)
C13 C14 C15 Mn2 -61.4(2)
C12 C11 C15 C14 0.9(3)
Mn2 C11 C15 C14 -60.4(2)
C12 C11 C15 Mn2 61.4(2)
C17 Mn2 C15 C14 131.2(2)
C16 Mn2 C15 C14 -46.8(2)
B1 Mn2 C15 C14 -157.57(18)
C12 Mn2 C15 C14 80.44(19)
C11 Mn2 C15 C14 118.5(3)
C13 Mn2 C15 C14 37.64(17)
Au1 Mn2 C15 C14 -111.10(16)
C17 Mn2 C15 C11 12.7(3)
C16 Mn2 C15 C11 -165.28(18)
B1 Mn2 C15 C11 83.9(2)
C12 Mn2 C15 C11 -38.09(18)
C13 Mn2 C15 C11 -80.89(19)
C14 Mn2 C15 C11 -118.5(3)
Au1 Mn2 C15 C11 130.37(17)
C17 Mn2 C16 O16 -72(2)
B1 Mn2 C16 O16 -146(2)
C12 Mn2 C16 O16 24(2)
C11 Mn2 C16 O16 83(2)
C13 Mn2 C16 O16 42(2)
C14 Mn2 C16 O16 80(2)
C15 Mn2 C16 O16 107(2)
Au1 Mn2 C16 O16 -179(100)
C16 Mn2 C17 O17 -77(28)
B1 Mn2 C17 O17 28(28)
C12 Mn2 C17 O17 150(28)
C11 Mn2 C17 O17 114(28)
C13 Mn2 C17 O17 -176(100)
C14 Mn2 C17 O17 -171(100)
C15 Mn2 C17 O17 105(28)
Au1 Mn2 C17 O17 -8(28)
C41 P1 C21 C22 94.0(3)
C31 P1 C21 C22 -156.9(2)
Au1 P1 C21 C22 -37.3(3)
C41 P1 C21 C26 -85.8(3)
C31 P1 C21 C26 23.3(3)
Au1 P1 C21 C26 143.0(2)
C26 C21 C22 C23 1.2(5)
P1 C21 C22 C23 -178.6(2)
C21 C22 C23 C24 -1.6(5)
C22 C23 C24 C25 0.8(5)
C23 C24 C25 C26 0.4(5)
C24 C25 C26 C21 -0.8(5)
C22 C21 C26 C25 0.0(4)
P1 C21 C26 C25 179.7(2)
C41 P1 C31 C36 -2.3(3)
C21 P1 C31 C36 -113.3(2)
Au1 P1 C31 C36 123.9(2)
C41 P1 C31 C32 -179.9(2)
C21 P1 C31 C32 69.1(2)
Au1 P1 C31 C32 -53.7(2)
C36 C31 C32 C33 1.1(4)
P1 C31 C32 C33 178.8(2)
C31 C32 C33 C34 -1.3(5)
C32 C33 C34 C35 0.7(5)
C33 C34 C35 C36 0.0(5)
C32 C31 C36 C35 -0.4(4)
P1 C31 C36 C35 -178.0(2)
C34 C35 C36 C31 -0.1(4)
C21 P1 C41 C42 25.5(3)
C31 P1 C41 C42 -84.4(3)
Au1 P1 C41 C42 154.8(2)
C21 P1 C41 C46 -160.0(3)
C31 P1 C41 C46 90.1(3)
Au1 P1 C41 C46 -30.7(3)
C46 C41 C42 C43 -1.0(5)
P1 C41 C42 C43 173.5(2)
C41 C42 C43 C44 -0.4(5)
C42 C43 C44 C45 1.0(6)
C43 C44 C45 C46 -0.2(6)
C42 C41 C46 C45 1.8(5)
P1 C41 C46 C45 -172.9(3)
C44 C45 C46 C41 -1.2(6)
C107 C101 C102 C103 170.9
C106 C101 C102 C103 0.0
C101 C102 C103 C104 0.0
C102 C103 C104 C105 0.0
C103 C104 C105 C106 0.0
C104 C105 C106 C101 0.0
C107 C101 C106 C105 -170.9
C102 C101 C106 C105 0.0
